data_7208121
loop_
_publ_author_name
'Nayak, Susanta K.'
'Terraneo, Giancarlo'
'Forni, Alessandra'
'Metrangolo, Pierangelo'
'Resnati, Giuseppe'

_publ_section_title
;
 C--Br&#x22EF;O supramolecular synthon: in situ cryocrystallography of low
 melting halogen-bonded complexes
;
_journal_issue 13
_journal_name_full CrystEngComm
_journal_page_first 4259
_journal_paper_doi 10.1039/c2ce25403d
_journal_volume 14
_journal_year 2012
_chemical_formula_sum 'C6 Br2 F4'
_chemical_formula_weight 307.88
_chemical_name_common Dibromotetrafluorobenzene
_chemical_name_systematic
;
1,3-Dibromotetrafluorobenzene
;
_space_group_IT_number 14
_symmetry_cell_setting monoclinic
_symmetry_Int_Tables_number 14
_symmetry_space_group_name_Hall '-P 2ybc'
_symmetry_space_group_name_H-M 'P 1 21/c 1'
_atom_sites_solution_primary direct
_atom_sites_solution_secondary difmap
_audit_creation_method SHELXL-97
_cell_angle_alpha 90.00
_cell_angle_beta 93.598(9)
_cell_angle_gamma 90.00
_cell_formula_units_Z 4
_cell_length_a 6.1014(10)
_cell_length_b 24.246(5)
_cell_length_c 5.1617(8)
_cell_measurement_reflns_used 450
_cell_measurement_temperature 120(2)
_cell_measurement_theta_max 27.89
_cell_measurement_theta_min 0.98
_cell_volume 762.1(2)
_computing_cell_refinement 'Bruker SMART'
_computing_data_collection 'Bruker SMART'
_computing_data_reduction 'Bruker SHELXTL'
_computing_molecular_graphics 'Bruker SHELXTL'
_computing_publication_material 'Bruker SHELXTL'
_computing_structure_refinement 'SHELXL-97 (Sheldrick, 1997)'
_computing_structure_solution 'SHELXS-97 (Sheldrick, 1990)'
_diffrn_ambient_temperature 120(2)
_diffrn_measured_fraction_theta_full 1.000
_diffrn_measured_fraction_theta_max 1.000
_diffrn_measurement_device_type 'CCD area detector'
_diffrn_measurement_method 'phi and omega scans'
_diffrn_radiation_monochromator graphite
_diffrn_radiation_source 'fine-focus sealed tube'
_diffrn_radiation_type MoK\a
_diffrn_radiation_wavelength 0.71073
_diffrn_reflns_av_R_equivalents 0.0310
_diffrn_reflns_av_sigmaI/netI 0.0260
_diffrn_reflns_limit_h_max 7
_diffrn_reflns_limit_h_min -7
_diffrn_reflns_limit_k_max 29
_diffrn_reflns_limit_k_min -29
_diffrn_reflns_limit_l_max 6
_diffrn_reflns_limit_l_min -6
_diffrn_reflns_number 7006
_diffrn_reflns_theta_full 26.00
_diffrn_reflns_theta_max 26.00
_diffrn_reflns_theta_min 1.68
_exptl_absorpt_coefficient_mu 10.642
_exptl_absorpt_correction_T_max 0.2247
_exptl_absorpt_correction_T_min 0.1425
_exptl_absorpt_correction_type multi-scan
_exptl_absorpt_process_details SADABS
_exptl_crystal_colour COLORLESS
_exptl_crystal_density_diffrn 2.683
_exptl_crystal_density_method 'not measured'
_exptl_crystal_description CYCLINDER
_exptl_crystal_F_000 568
_exptl_crystal_size_max 0.30
_exptl_crystal_size_mid 0.20
_exptl_crystal_size_min 0.20
_refine_diff_density_max 0.461
_refine_diff_density_min -0.414
_refine_diff_density_rms 0.088
_refine_ls_extinction_method none
_refine_ls_goodness_of_fit_ref 1.097
_refine_ls_matrix_type full
_refine_ls_number_parameters 109
_refine_ls_number_reflns 1503
_refine_ls_number_restraints 0
_refine_ls_restrained_S_all 1.097
_refine_ls_R_factor_all 0.0308
_refine_ls_R_factor_gt 0.0215
_refine_ls_shift/su_max 0.000
_refine_ls_shift/su_mean 0.000
_refine_ls_structure_factor_coef Fsqd
_refine_ls_weighting_details 'calc w=1/[\s^2^(Fo^2^)+(0.0271P)^2^+0.0000P] where P=(Fo^2^+2Fc^2^)/3'
_refine_ls_weighting_scheme calc
_refine_ls_wR_factor_gt 0.0496
_refine_ls_wR_factor_ref 0.0522
_reflns_number_gt 1278
_reflns_number_total 1503
_reflns_threshold_expression >2sigma(I)
_cod_data_source_file c2ce25403d.txt
_cod_data_source_block DBTFB
_cod_depositor_comments
;
The following automatic conversions were performed:

'_symmetry_cell_setting' value 'Monoclinic' changed to 'monoclinic'
according to /home/saulius/struct/CIF-dictionaries/cif_core.dic
dictionary named 'cif_core.dic' version 2.4.1 from
2010-06-29.

'_exptl_absorpt_correction_type' value 'MULTI-SCAN'
changed to 'multi-scan' according to
/home/saulius/struct/CIF-dictionaries/cif_core.dic dictionary named
'cif_core.dic' version 2.4.1 from 2010-06-29.

Automatic conversion script
Id: cif_fix_values 1891 2012-01-12 08:04:46Z andrius 
;
_cod_original_sg_symbol_H-M 'P 21/c'
_cod_database_code 7208121

loop_
_symmetry_equiv_pos_as_xyz
'x, y, z'
'-x, y+1/2, -z+1/2'
'-x, -y, -z'
'x, -y-1/2, z-1/2'

loop_
_atom_site_label
_atom_site_type_symbol
_atom_site_fract_x
_atom_site_fract_y
_atom_site_fract_z
_atom_site_U_iso_or_equiv
_atom_site_adp_type
_atom_site_occupancy
_atom_site_symmetry_multiplicity
_atom_site_calc_flag
Br1 Br 0.65224(5) 0.190623(13) 0.97556(5) 0.02445(11) Uani 1 1 d
Br2 Br 0.75772(5) 0.020271(13) 0.23939(6) 0.03196(11) Uani 1 1 d
F1 F 0.5525(2) 0.08673(7) 0.6606(3) 0.0278(4) Uani 1 1 d
F2 F 1.1805(3) 0.08505(7) 0.1703(3) 0.0294(4) Uani 1 1 d
F3 F 1.3279(2) 0.17706(7) 0.4136(3) 0.0227(4) Uani 1 1 d
F4 F 1.0966(3) 0.22356(7) 0.7843(3) 0.0220(4) Uani 1 1 d
C1 C 0.8186(4) 0.15590(12) 0.7279(5) 0.0161(6) Uani 1 1 d
C2 C 0.7460(4) 0.10865(12) 0.6006(5) 0.0187(6) Uani 1 1 d
C3 C 0.8636(5) 0.08361(12) 0.4132(5) 0.0197(6) Uani 1 1 d
C4 C 1.0607(5) 0.10713(12) 0.3537(5) 0.0186(6) Uani 1 1 d
C5 C 1.1371(4) 0.15423(12) 0.4769(5) 0.0166(6) Uani 1 1 d
C6 C 1.0182(4) 0.17855(11) 0.6637(5) 0.0154(6) Uani 1 1 d

loop_
_atom_site_aniso_label
_atom_site_aniso_U_11
_atom_site_aniso_U_22
_atom_site_aniso_U_33
_atom_site_aniso_U_23
_atom_site_aniso_U_13
_atom_site_aniso_U_12
Br1 0.02052(17) 0.03379(19) 0.01986(16) 0.00214(13) 0.00774(12) 0.00596(13)
Br2 0.0341(2) 0.01815(17) 0.0422(2) -0.00529(13) -0.00892(15) -0.00209(13)
F1 0.0164(8) 0.0282(10) 0.0389(10) 0.0099(8) 0.0038(8) -0.0061(8)
F2 0.0296(10) 0.0306(10) 0.0290(9) -0.0085(8) 0.0080(8) 0.0081(8)
F3 0.0148(8) 0.0277(10) 0.0262(9) 0.0024(7) 0.0064(7) -0.0007(7)
F4 0.0211(9) 0.0207(9) 0.0242(8) -0.0065(7) 0.0009(7) -0.0030(7)
C1 0.0125(13) 0.0231(15) 0.0131(13) 0.0035(12) 0.0040(11) 0.0044(12)
C2 0.0124(14) 0.0197(15) 0.0240(15) 0.0087(12) -0.0001(12) -0.0020(12)
C3 0.0216(15) 0.0122(14) 0.0246(14) 0.0016(12) -0.0041(12) 0.0001(12)
C4 0.0181(14) 0.0201(15) 0.0178(14) -0.0010(12) 0.0021(12) 0.0046(12)
C5 0.0104(13) 0.0184(14) 0.0213(14) 0.0065(12) 0.0034(11) 0.0011(11)
C6 0.0155(14) 0.0136(14) 0.0168(13) 0.0007(11) -0.0015(12) 0.0016(11)

loop_
_atom_type_symbol
_atom_type_description
_atom_type_scat_dispersion_real
_atom_type_scat_dispersion_imag
_atom_type_scat_source
C C 0.0033 0.0016 'International Tables Vol C Tables 4.2.6.8 and 6.1.1.4'
F F 0.0171 0.0103 'International Tables Vol C Tables 4.2.6.8 and 6.1.1.4'
Br Br -0.2901 2.4595 'International Tables Vol C Tables 4.2.6.8 and 6.1.1.4'

loop_
_geom_angle_atom_site_label_1
_geom_angle_atom_site_label_2
_geom_angle_atom_site_label_3
_geom_angle
C2 C1 C6 118.2(2)
C2 C1 Br1 121.6(2)
C6 C1 Br1 120.1(2)
F1 C2 C1 118.5(2)
F1 C2 C3 119.2(3)
C1 C2 C3 122.2(2)
C2 C3 C4 118.1(3)
C2 C3 Br2 121.2(2)
C4 C3 Br2 120.7(2)
F2 C4 C5 118.2(2)
F2 C4 C3 120.8(3)
C5 C4 C3 121.0(3)
F3 C5 C4 120.2(2)
F3 C5 C6 119.7(3)
C4 C5 C6 120.1(2)
F4 C6 C5 119.3(2)
F4 C6 C1 120.4(2)
C5 C6 C1 120.3(3)

loop_
_geom_bond_atom_site_label_1
_geom_bond_atom_site_label_2
_geom_bond_distance
Br1 C1 1.881(3)
Br2 C3 1.873(3)
F1 C2 1.349(3)
F2 C4 1.344(3)
F3 C5 1.348(3)
F4 C6 1.330(3)
C1 C2 1.380(4)
C1 C6 1.394(4)
C2 C3 1.381(4)
C3 C4 1.383(4)
C4 C5 1.374(4)
C5 C6 1.376(4)

loop_
_geom_torsion_atom_site_label_1
_geom_torsion_atom_site_label_2
_geom_torsion_atom_site_label_3
_geom_torsion_atom_site_label_4
_geom_torsion
C6 C1 C2 F1 -179.6(2)
Br1 C1 C2 F1 -1.2(3)
C6 C1 C2 C3 -0.2(4)
Br1 C1 C2 C3 178.2(2)
F1 C2 C3 C4 179.5(2)
C1 C2 C3 C4 0.2(4)
F1 C2 C3 Br2 0.6(3)
C1 C2 C3 Br2 -178.8(2)
C2 C3 C4 F2 -179.0(2)
Br2 C3 C4 F2 0.0(4)
C2 C3 C4 C5 -0.3(4)
Br2 C3 C4 C5 178.7(2)
F2 C4 C5 F3 -0.2(4)
C3 C4 C5 F3 -179.0(2)
F2 C4 C5 C6 179.2(2)
C3 C4 C5 C6 0.5(4)
F3 C5 C6 F4 -1.8(4)
C4 C5 C6 F4 178.8(2)
F3 C5 C6 C1 178.9(2)
C4 C5 C6 C1 -0.5(4)
C2 C1 C6 F4 -178.9(2)
Br1 C1 C6 F4 2.7(3)
C2 C1 C6 C5 0.4(4)
Br1 C1 C6 C5 -177.99(19)
